data_2011875
loop_
_publ_author_name
'Hern\'andez-Ortega, Sim\'on'
'Jim\'enez-Cruz, Federico'
'R\'ios-Olivares, H\'ector'
'Rubio-Arroyo, Manuel'

_publ_section_title
;
 4-Ethoxycarbonyl-3-hydroxy-3-phenylcyclohexanone
;
_journal_issue 4
_journal_name_full 'Acta Crystallographica Section C'
_journal_page_first 425
_journal_page_last 427
_journal_paper_doi 10.1107/S0108270100020461
_journal_volume 57
_journal_year 2001
_chemical_formula_moiety 'C15 H18 O4'
_chemical_formula_sum 'C15 H18 O4'
_chemical_formula_weight 262.29
_chemical_name_systematic
;
4-ethoxycarbonyl-3-hydroxy-3-phenylcyclohexanone
;
_space_group_IT_number 14
_symmetry_cell_setting monoclinic
_symmetry_space_group_name_Hall '-P 2ybc'
_symmetry_space_group_name_H-M 'P 1 21/c 1'
_cell_angle_alpha 90
_cell_angle_beta 103.81(2)
_cell_angle_gamma 90
_cell_formula_units_Z 4
_cell_length_a 10.601(2)
_cell_length_b 8.673(2)
_cell_length_c 15.322(5)
_cell_measurement_reflns_used 40
_cell_measurement_temperature 293(2)
_cell_measurement_theta_max 24.60
_cell_measurement_theta_min 5.42
_cell_volume 1368.0(6)
_computing_cell_refinement XSCANS
_computing_data_collection 'XSCANS (Siemens 1994)'
_computing_data_reduction XSCANS
_computing_molecular_graphics 'SHELXTL/PC (Sheldrick 1990)'
_computing_publication_material SHELXL97
_computing_structure_refinement 'SHELXL97 (Sheldrick, 1997)'
_computing_structure_solution 'SHELXS97 (Sheldrick, 1997)'
_diffrn_ambient_temperature 293(2)
_diffrn_measured_fraction_theta_full .942
_diffrn_measured_fraction_theta_max .942
_diffrn_measurement_device_type 'Siemens P4/PC'
_diffrn_measurement_method \w/2\q
_diffrn_radiation_monochromator graphite
_diffrn_radiation_source 'fine-focus sealed tube'
_diffrn_radiation_type MoK\a
_diffrn_radiation_wavelength .71073
_diffrn_reflns_av_R_equivalents .033
_diffrn_reflns_av_sigmaI/netI .105
_diffrn_reflns_limit_h_max 14
_diffrn_reflns_limit_h_min 0
_diffrn_reflns_limit_k_max 12
_diffrn_reflns_limit_k_min 0
_diffrn_reflns_limit_l_max 20
_diffrn_reflns_limit_l_min -21
_diffrn_reflns_number 4191
_diffrn_reflns_theta_full 30.00
_diffrn_reflns_theta_max 30.00
_diffrn_reflns_theta_min 1.98
_diffrn_standards_decay_% <2
_diffrn_standards_interval_count 97
_diffrn_standards_number 3
_exptl_absorpt_coefficient_mu .092
_exptl_absorpt_correction_type none
_exptl_crystal_colour colourless
_exptl_crystal_density_diffrn 1.274
_exptl_crystal_density_method 'not measured'
_exptl_crystal_description prism
_exptl_crystal_F_000 560
_exptl_crystal_size_max .38
_exptl_crystal_size_mid .24
_exptl_crystal_size_min .10
_refine_diff_density_max .18
_refine_diff_density_min -.17
_refine_ls_extinction_coef .0071(11)
_refine_ls_extinction_method 'SHELXL97 (Sheldrick, 1997)'
_refine_ls_goodness_of_fit_ref .765
_refine_ls_hydrogen_treatment mixed
_refine_ls_matrix_type full
_refine_ls_number_parameters 176
_refine_ls_number_reflns 3996
_refine_ls_number_restraints 0
_refine_ls_restrained_S_all .765
_refine_ls_R_factor_all .140
_refine_ls_R_factor_gt .048
_refine_ls_shift/su_max .007
_refine_ls_shift/su_mean .001
_refine_ls_structure_factor_coef Fsqd
_refine_ls_weighting_details 'w = 1/[\s^2^(Fo^2^)+(0.0481P)^2^] where P = (Fo^2^+2Fc^2^)/3'
_refine_ls_weighting_scheme calc
_refine_ls_wR_factor_ref .128
_reflns_number_gt 1517
_reflns_number_total 3996
_reflns_threshold_expression I>2\s(I)
_cod_data_source_file fr1318.cif
_cod_data_source_block I
_cod_depositor_comments
;
The following automatic conversions were performed:
'_symmetry_cell_setting' value 'Monoclinic' changed to 'monoclinic'
according to '/home/saulius/struct/CIF-dictionaries/cif_core.dic'
dictionary named 'cif_core.dic' version 2.4.1 from 2010-06-29.

Automatic conversion script
Id: cif_fix_enum 1527 2010-12-29 10:47:43Z saulius 

The following automatic conversions were performed:

'_symmetry_cell_setting' value 'Monoclinic' changed to 'monoclinic'
according to /home/saulius/struct/CIF-dictionaries/cif_core.dic
dictionary named 'cif_core.dic' version 2.4.1 from 2010-06-29.

Automatic conversion script
Id: cif_fix_values 1715 2011-07-08 13:25:40Z adriana 
;
_cod_original_sg_symbol_H-M 'P 21/c'
_cod_database_code 2011875

loop_
_symmetry_equiv_pos_as_xyz
'x, y, z'
'-x, y+1/2, -z+1/2'
'-x, -y, -z'
'x, -y-1/2, z-1/2'

loop_
_atom_site_label
_atom_site_fract_x
_atom_site_fract_y
_atom_site_fract_z
_atom_site_U_iso_or_equiv
_atom_site_adp_type
_atom_site_calc_flag
_atom_site_refinement_flags
_atom_site_occupancy
_atom_site_disorder_assembly
_atom_site_disorder_group
_atom_site_type_symbol
O1 .30074(16) .3869(2) .47348(11) .0611(5) Uani d . 1 . . O
O2 .58623(16) .45965(18) .65574(11) .0428(4) Uani d . 1 . . O
H2 .623(2) .498(3) .6197(17) .051 Uiso d . 1 . . H
O3 .56227(17) .3697(2) .85586(10) .0569(5) Uani d . 1 . . O
O4 .70470(15) .1934(2) .83221(10) .0478(4) Uani d . 1 . . O
C1 .3586(2) .3069(3) .53574(14) .0419(5) Uani d . 1 . . C
C2 .4977(2) .2613(3) .54688(13) .0428(5) Uani d . 1 . . C
H2A .5327 .3155 .5025 .051 Uiso d R 1 . . H
H2B .5019 .1517 .5353 .051 Uiso d R 1 . . H
C3 .5834(2) .2969(2) .64169(13) .0340(5) Uani d . 1 . . C
C4 .51743(19) .2304(2) .71452(13) .0346(5) Uani d . 1 . . C
H4 .5175 .1177 .7099 .042 Uiso d R 1 . . H
C5 .3763(2) .2837(3) .70039(14) .0432(5) Uani d . 1 . . C
H5A .3378 .2345 .7446 .052 Uiso d R 1 . . H
H5B .3745 .3943 .7095 .052 Uiso d R 1 . . H
C6 .2959(2) .2444(3) .60615(16) .0495(6) Uani d . 1 . . C
H6A .2874 .1334 .5997 .059 Uiso d R 1 . . H
H6B .2096 .2878 .5979 .059 Uiso d R 1 . . H
C7 .7190(2) .2287(3) .64830(13) .0360(5) Uani d . 1 . . C
C8 .7328(2) .0708(3) .63348(16) .0468(6) Uani d . 1 . . C
H8 .6600 .0073 .6208 .056 Uiso d R 1 . . H
C9 .8546(3) .0091(4) .6377(2) .0620(7) Uani d . 1 . . C
H9 .8628 -.0959 .6279 .074 Uiso d R 1 . . H
C10 .9641(3) .1015(4) .6565(2) .0676(8) Uani d . 1 . . C
H10 1.0456 .0594 .6590 .081 Uiso d R 1 . . H
C11 .9508(2) .2566(4) .67138(18) .0601(7) Uani d . 1 . . C
H11 1.0241 .3193 .6846 .072 Uiso d R 1 . . H
C12 .8295(2) .3202(3) .66695(14) .0453(6) Uani d . 1 . . C
H12 .8222 .4253 .6766 .054 Uiso d R 1 . . H
C13 .5944(2) .2742(3) .80848(14) .0390(5) Uani d . 1 . . C
C14 .7948(2) .2368(4) .91523(16) .0624(8) Uani d . 1 . . C
H14A .7622 .2040 .9662 .075 Uiso d R 1 . . H
H14B .8050 .3479 .9179 .075 Uiso d R 1 . . H
C15 .9206(3) .1632(4) .9180(2) .0801(10) Uani d . 1 . . C
H15A .9133 .0542 .9265 .096 Uiso d R 1 . . H
H15B .9854 .2053 .9669 .096 Uiso d R 1 . . H
H15C .9450 .1818 .8625 .096 Uiso d R 1 . . H

loop_
_atom_site_aniso_label
_atom_site_aniso_U_11
_atom_site_aniso_U_22
_atom_site_aniso_U_33
_atom_site_aniso_U_12
_atom_site_aniso_U_13
_atom_site_aniso_U_23
O1 .0484(10) .0750(13) .0580(10) .0064(10) .0089(8) .0261(10)
O2 .0555(10) .0311(8) .0464(9) .0003(7) .0212(7) .0065(7)
O3 .0754(12) .0577(12) .0380(9) .0199(10) .0141(8) -.0055(8)
O4 .0476(9) .0545(11) .0386(8) .0086(8) .0051(7) -.0046(8)
C1 .0414(12) .0428(13) .0395(11) .0000(11) .0056(9) .0033(10)
C2 .0441(12) .0525(15) .0317(10) .0051(11) .0087(9) .0003(10)
C3 .0394(11) .0326(11) .0303(9) .0008(9) .0091(8) .0018(9)
C4 .0406(11) .0290(11) .0358(10) .0029(9) .0123(8) .0043(9)
C5 .0446(12) .0424(13) .0470(12) .0036(11) .0195(10) .0105(11)
C6 .0374(11) .0510(15) .0599(14) -.0016(11) .0112(10) .0162(12)
C7 .0399(11) .0393(12) .0294(9) .0024(10) .0095(8) .0021(9)
C8 .0467(14) .0420(14) .0524(14) .0045(11) .0133(11) -.0021(11)
C9 .0625(17) .0563(17) .0704(17) .0203(14) .0225(14) .0066(14)
C10 .0468(16) .089(2) .0720(18) .0200(16) .0236(13) .0129(17)
C11 .0386(13) .081(2) .0603(16) -.0006(14) .0108(11) .0135(15)
C12 .0437(13) .0490(14) .0430(12) -.0029(11) .0095(10) .0018(11)
C13 .0512(13) .0351(12) .0347(10) .0014(11) .0178(9) .0057(9)
C14 .0608(15) .079(2) .0417(12) .0063(15) .0010(11) -.0101(13)
C15 .0594(18) .104(3) .0673(19) .0023(19) -.0042(14) -.0031(18)

loop_
_atom_type_symbol
_atom_type_description
_atom_type_scat_dispersion_real
_atom_type_scat_dispersion_imag
_atom_type_scat_source
C C .0033 .0016 'International Tables Vol C Tables 4.2.6.8 and 6.1.1.4'
H H .0000 .0000 'International Tables Vol C Tables 4.2.6.8 and 6.1.1.4'
O O .0106 .0060 'International Tables Vol C Tables 4.2.6.8 and 6.1.1.4'

loop_
_geom_angle_atom_site_label_1
_geom_angle_atom_site_label_2
_geom_angle_atom_site_label_3
_geom_angle
_geom_angle_publ_flag
C3 O2 H2 107.4(18) ?
C13 O4 C14 116.98(19) yes
O1 C1 C2 122.5(2) yes
O1 C1 C6 122.9(2) yes
C2 C1 C6 114.64(18) yes
C1 C2 C3 113.29(18) ?
C1 C2 H2A 108.9 ?
C3 C2 H2A 108.9 ?
C1 C2 H2B 108.9 ?
C3 C2 H2B 108.9 ?
H2A C2 H2B 107.7 ?
O2 C3 C7 112.64(18) yes
O2 C3 C2 108.97(17) yes
C7 C3 C2 108.37(17) ?
O2 C3 C4 104.75(17) yes
C7 C3 C4 112.49(16) yes
C2 C3 C4 109.53(17) ?
C13 C4 C5 110.07(17) ?
C13 C4 C3 110.67(17) ?
C5 C4 C3 112.12(16) ?
C13 C4 H4 107.9 ?
C5 C4 H4 108.0 ?
C3 C4 H4 107.9 ?
C6 C5 C4 111.81(19) ?
C6 C5 H5A 109.2 ?
C4 C5 H5A 109.2 ?
C6 C5 H5B 109.3 ?
C4 C5 H5B 109.3 ?
H5A C5 H5B 107.9 ?
C1 C6 C5 110.90(18) ?
C1 C6 H6A 109.4 ?
C5 C6 H6A 109.5 ?
C1 C6 H6B 109.5 ?
C5 C6 H6B 109.4 ?
H6A C6 H6B 108.0 ?
C12 C7 C8 118.5(2) yes
C12 C7 C3 121.7(2) yes
C8 C7 C3 119.8(2) yes
C9 C8 C7 120.2(3) ?
C9 C8 H8 119.9 ?
C7 C8 H8 119.9 ?
C10 C9 C8 120.8(3) ?
C10 C9 H9 119.6 ?
C8 C9 H9 119.5 ?
C11 C10 C9 119.1(3) ?
C11 C10 H10 120.4 ?
C9 C10 H10 120.4 ?
C10 C11 C12 120.7(3) ?
C10 C11 H11 119.6 ?
C12 C11 H11 119.7 ?
C7 C12 C11 120.7(2) ?
C7 C12 H12 119.7 ?
C11 C12 H12 119.5 ?
O3 C13 O4 123.5(2) ?
O3 C13 C4 125.2(2) ?
O4 C13 C4 111.24(18) ?
O4 C14 C15 108.4(2) ?
O4 C14 H14A 110.2 ?
C15 C14 H14A 110.2 ?
O4 C14 H14B 109.8 ?
C15 C14 H14B 109.8 ?
H14A C14 H14B 108.4 ?
C14 C15 H15A 109.3 ?
C14 C15 H15B 109.4 ?
H15A C15 H15B 109.5 ?
C14 C15 H15C 109.7 ?
H15A C15 H15C 109.5 ?
H15B C15 H15C 109.5 ?

loop_
_geom_bond_atom_site_label_1
_geom_bond_atom_site_label_2
_geom_bond_site_symmetry_2
_geom_bond_distance
_geom_bond_publ_flag
O1 C1 . 1.220(3) yes
O2 C3 . 1.427(3) yes
O2 H2 . .82(3) ?
O3 C13 . 1.203(3) yes
O4 C13 . 1.337(3) yes
O4 C14 . 1.447(3) ?
C1 C2 . 1.496(3) yes
C1 C6 . 1.497(3) yes
C2 C3 . 1.549(3) ?
C2 H2A . .9700 ?
C2 H2B . .9700 ?
C3 C7 . 1.536(3) yes
C3 C4 . 1.561(3) ?
C4 C13 . 1.524(3) yes
C4 C5 . 1.531(3) ?
C4 H4 . .9800 ?
C5 C6 . 1.530(3) ?
C5 H5A . .9700 ?
C5 H5B . .9700 ?
C6 H6A . .9700 ?
C6 H6B . .9700 ?
C7 C12 . 1.386(3) yes
C7 C8 . 1.401(3) yes
C8 C9 . 1.385(3) ?
C8 H8 . .9301 ?
C9 C10 . 1.383(4) ?
C9 H9 . .9301 ?
C10 C11 . 1.377(4) ?
C10 H10 . .9299 ?
C11 C12 . 1.387(3) ?
C11 H11 . .9300 ?
C12 H12 . .9300 ?
C14 C15 . 1.469(4) ?
C14 H14A . .9700 ?
C14 H14B . .9700 ?
C15 H15A . .9600 ?
C15 H15B . .9600 ?
C15 H15C . .9599 ?

loop_
_geom_hbond_atom_site_label_D
_geom_hbond_atom_site_label_H
_geom_hbond_atom_site_label_A
_geom_hbond_site_symmetry_A
_geom_hbond_distance_DH
_geom_hbond_distance_HA
_geom_hbond_distance_DA
_geom_hbond_angle_DHA
O2 H2 O1 3_666 .82(3) 2.06(3) 2.874(2) 174(2)
C6 H6A O3 2_646 .97 2.78 3.569(3) 139
C8 H8 O3 2_646 .93 2.74 3.619(3) 158
C5 H5A O2 2_646 .97 2.84 3.535(3) 129
C4 H4 O3 2_646 .98 2.44 3.351(3) 155

loop_
_geom_torsion_atom_site_label_1
_geom_torsion_atom_site_label_2
_geom_torsion_atom_site_label_3
_geom_torsion_atom_site_label_4
_geom_torsion
O1 C1 C2 C3 128.3(2)
C6 C1 C2 C3 -52.6(3)
C1 C2 C3 O2 -63.5(2)
C1 C2 C3 C7 173.60(19)
C1 C2 C3 C4 50.5(3)
O2 C3 C4 C13 -59.0(2)
C7 C3 C4 C13 63.7(2)
C2 C3 C4 C13 -175.72(18)
O2 C3 C4 C5 64.3(2)
C7 C3 C4 C5 -173.00(18)
C2 C3 C4 C5 -52.4(2)
C13 C4 C5 C6 179.02(19)
C3 C4 C5 C6 55.4(2)
O1 C1 C6 C5 -127.8(2)
C2 C1 C6 C5 53.1(3)
C4 C5 C6 C1 -54.1(3)
O2 C3 C7 C12 .6(3)
C2 C3 C7 C12 121.2(2)
C4 C3 C7 C12 -117.5(2)
O2 C3 C7 C8 -178.07(19)
C2 C3 C7 C8 -57.4(2)
C4 C3 C7 C8 63.8(3)
C12 C7 C8 C9 .1(3)
C3 C7 C8 C9 178.8(2)
C7 C8 C9 C10 .0(4)
C8 C9 C10 C11 .2(4)
C9 C10 C11 C12 -.5(4)
C8 C7 C12 C11 -.4(3)
C3 C7 C12 C11 -179.1(2)
C10 C11 C12 C7 .6(4)
C14 O4 C13 O3 -6.8(3)
C14 O4 C13 C4 172.6(2)
C5 C4 C13 O3 -18.3(3)
C3 C4 C13 O3 106.2(2)
C5 C4 C13 O4 162.27(18)
C3 C4 C13 O4 -73.2(2)
C13 O4 C14 C15 -166.0(2)

loop_
_cod_related_entry_id
_cod_related_entry_database
_cod_related_entry_code
1 ChemSpider 21107325
